data_2005207
loop_
_publ_author_name
'Ferguson, G.'
'Glidewell, C.'

_publ_section_title
;
 Tetrabenzylgermanium
;
_journal_issue 8
_journal_name_full 'Acta Crystallographica Section C'
_journal_page_first 1889
_journal_page_last 1891
_journal_paper_doi 10.1107/S0108270196004878
_journal_volume 52
_journal_year 1996
_chemical_formula_iupac '[Ge (C7 H7)4]'
_chemical_formula_moiety 'C28 H28 Ge'
_chemical_formula_structural '((C6 H5) C H2 )4 Ge'
_chemical_formula_sum 'C28 H28 Ge'
_chemical_formula_weight 437.09
_chemical_name_systematic
;
Tetrabenzylgermanium
;
_space_group_IT_number 14
_symmetry_cell_setting monoclinic
_symmetry_space_group_name_Hall '-P 2yn'
_symmetry_space_group_name_H-M 'P 1 21/n 1'
_cell_angle_alpha 90
_cell_angle_beta 91.443(9)
_cell_angle_gamma 90
_cell_formula_units_Z 4
_cell_length_a 10.0809(9)
_cell_length_b 12.1757(9)
_cell_length_c 19.115(1)
_cell_measurement_reflns_used 25
_cell_measurement_temperature 294(1)
_cell_measurement_theta_max 13.14
_cell_measurement_theta_min 9.22
_cell_volume 2345.5(3)
_computing_cell_refinement 'CELDIM and SET4 (Enraf-Nonius, 1992)'
_computing_data_collection 'CAD-4-PC Software (Enraf-Nonius, 1992)'
_computing_data_reduction 'DATRD2 in NRCVAX94 (Gabe, Le Page, Charland, Lee & White, 1989)'
_computing_molecular_graphics
;NRCVAX94, ORTEPII (Johnson, 1976) as implemented in PLATON, PLUTON (Spek
 1995b)
;
_computing_publication_material 'NRCVAX94, SHELXL93, WordPerfect (macro PREPCIF)'
_computing_structure_refinement 'NRCVAX94 and SHELXL93 (Sheldrick, 1993)'
_computing_structure_solution 'SHELXS86 (Sheldrick, 1985)'
_diffrn_ambient_temperature 294.0(10)
_diffrn_measurement_device 'Enraf-Nonius CAD-4'
_diffrn_measurement_method \q/2\q
_diffrn_radiation_monochromator graphite
_diffrn_radiation_source 'X-ray tube'
_diffrn_radiation_type MoK\a
_diffrn_radiation_wavelength 0.7107
_diffrn_reflns_av_R_equivalents 0.045
_diffrn_reflns_av_sigmaI/netI 0.1857
_diffrn_reflns_limit_h_max 11
_diffrn_reflns_limit_h_min -11
_diffrn_reflns_limit_k_max 14
_diffrn_reflns_limit_k_min 0
_diffrn_reflns_limit_l_max 22
_diffrn_reflns_limit_l_min 0
_diffrn_reflns_number 4331
_diffrn_reflns_theta_max 24.83
_diffrn_reflns_theta_min 2.13
_diffrn_standards_decay_% '2.4% (allowed for by scaling)'
_diffrn_standards_interval_time 120
_diffrn_standards_number 3
_exptl_absorpt_coefficient_mu 1.316
_exptl_absorpt_correction_T_max 0.9976
_exptl_absorpt_correction_T_min 0.6968
_exptl_absorpt_correction_type '\y scans at 4\% steps (North, Phillips & Mathews, 1968)'
_exptl_crystal_colour colorless
_exptl_crystal_density_diffrn 1.238
_exptl_crystal_density_meas ?
_exptl_crystal_description plate
_exptl_crystal_F_000 912
_exptl_crystal_size_max 0.36
_exptl_crystal_size_mid 0.32
_exptl_crystal_size_min 0.15
_refine_diff_density_max 0.432
_refine_diff_density_min -0.300
_refine_ls_extinction_method none
_refine_ls_goodness_of_fit_all 0.828
_refine_ls_goodness_of_fit_obs 1.120
_refine_ls_hydrogen_treatment 'H atoms riding (SHELXL93 defaults; C---H 0.93--0.97\%A)'
_refine_ls_matrix_type full
_refine_ls_number_parameters 262
_refine_ls_number_reflns 4076
_refine_ls_number_restraints 0
_refine_ls_restrained_S_all 0.828
_refine_ls_restrained_S_obs 1.120
_refine_ls_R_factor_all 0.1731
_refine_ls_R_factor_obs 0.0564
_refine_ls_shift/esd_max 0.098
_refine_ls_shift/esd_mean 0.020
_refine_ls_structure_factor_coef Fsqd
_refine_ls_weighting_scheme
;
calc w = 1/[\s^2^(F~o~^2^) + (0.0379P)^2^]
where P = (F~o~^2^ + 2F~c~^2^)/3
;
_refine_ls_wR_factor_all 0.1171
_refine_ls_wR_factor_obs 0.0967
_reflns_number_observed 1671
_reflns_number_total 4076
_reflns_observed_criterion >2\s(I)
_cod_data_source_file ab1377.cif
_cod_data_source_block 9614abs
_cod_depositor_comments
;
The following automatic conversions were performed:

'_exptl_crystal_density_meas' value 'not measured' was changed to '?'
- the value is perceived as not measured.

Automatic conversion script
Id: cif_fix_values 3008 2015-01-20 13:52:24Z robertas 
;
_cod_original_sg_symbol_H-M 'P 21/n'
_cod_database_code 2005207

loop_
_symmetry_equiv_pos_as_xyz
'x, y, z'
'-x+1/2, y+1/2, -z+1/2'
'-x, -y, -z'
'x-1/2, -y-1/2, z-1/2'

loop_
_atom_site_aniso_label
_atom_site_aniso_U_11
_atom_site_aniso_U_22
_atom_site_aniso_U_33
_atom_site_aniso_U_12
_atom_site_aniso_U_13
_atom_site_aniso_U_23
Ge 0.0550(4) 0.0569(4) 0.0487(4) -0.0004(5) 0.0016(3) 0.0004(5)
C11 0.048(4) 0.063(5) 0.062(4) -0.010(4) -0.006(3) -0.008(4)
C12 0.077(6) 0.071(5) 0.077(6) -0.005(4) -0.025(5) 0.000(4)
C13 0.111(7) 0.102(7) 0.081(7) -0.026(6) -0.030(6) 0.032(6)
C14 0.101(7) 0.155(9) 0.059(5) -0.060(8) 0.005(5) -0.004(7)
C15 0.078(6) 0.120(8) 0.076(7) -0.029(6) 0.012(5) -0.030(6)
C16 0.071(5) 0.081(6) 0.060(5) -0.014(4) -0.017(4) 0.001(5)
C17 0.048(4) 0.091(6) 0.063(4) -0.002(4) -0.003(3) -0.002(4)
C21 0.063(5) 0.044(4) 0.064(5) -0.009(3) 0.002(4) 0.006(3)
C22 0.077(6) 0.059(5) 0.076(5) -0.009(4) 0.011(5) 0.004(4)
C23 0.071(6) 0.053(5) 0.088(6) -0.006(4) -0.015(5) 0.011(4)
C24 0.053(5) 0.066(5) 0.133(8) 0.004(4) 0.014(6) -0.008(5)
C25 0.068(5) 0.072(5) 0.078(5) -0.001(4) 0.000(5) -0.016(4)
C26 0.071(5) 0.057(5) 0.064(5) 0.007(4) 0.000(4) 0.003(4)
C27 0.049(4) 0.082(5) 0.065(4) 0.000(4) 0.007(4) 0.002(4)
C31 0.060(5) 0.077(5) 0.048(4) -0.004(5) 0.001(4) 0.016(4)
C32 0.068(6) 0.092(6) 0.084(6) -0.018(5) -0.012(5) 0.031(5)
C33 0.102(8) 0.080(7) 0.137(9) 0.000(6) 0.007(7) 0.031(7)
C34 0.129(9) 0.083(7) 0.090(7) -0.042(7) 0.015(7) 0.014(5)
C35 0.080(7) 0.134(9) 0.082(6) -0.054(6) -0.028(5) 0.027(6)
C36 0.060(5) 0.104(7) 0.084(6) -0.002(5) 0.016(5) 0.030(5)
C37 0.106(6) 0.074(5) 0.050(4) -0.011(4) 0.021(4) 0.004(4)
C41 0.054(4) 0.062(5) 0.051(4) 0.010(4) 0.006(4) -0.024(4)
C42 0.059(5) 0.094(6) 0.082(6) 0.008(5) 0.003(5) -0.006(5)
C43 0.053(6) 0.166(10) 0.099(7) 0.005(6) -0.013(5) -0.026(7)
C44 0.053(7) 0.166(13) 0.140(10) -0.001(7) -0.009(6) -0.090(9)
C45 0.079(8) 0.100(7) 0.177(11) -0.037(6) 0.030(7) -0.033(8)
C46 0.065(6) 0.064(5) 0.105(6) -0.002(4) 0.002(5) 0.000(5)
C47 0.067(5) 0.083(5) 0.045(4) -0.007(4) -0.008(4) -0.011(3)

loop_
_atom_site_label
_atom_site_occupancy
_atom_site_fract_x
_atom_site_fract_y
_atom_site_fract_z
_atom_site_U_iso_or_equiv
_atom_site_thermal_displace_type
_atom_site_calc_flag
_atom_site_refinement_flags
_atom_site_type_symbol
Ge 1 .12820(7) .15634(5) .82328(3) .0535(2) Uani d . Ge
C11 1 -.0009(6) .1376(6) .6834(3) .057(2) Uani d . C
C12 1 -.0379(7) .2284(6) .6471(4) .075(2) Uani d . C
C13 1 -.0166(8) .2357(7) .5755(5) .098(3) Uani d . C
C14 1 .0427(9) .151(1) .5406(4) .105(3) Uani d . C
C15 1 .0800(8) .0618(8) .5771(5) .091(3) Uani d . C
C16 1 .0583(7) .0536(6) .6478(4) .071(2) Uani d . C
C17 1 -.0250(6) .1252(5) .7601(3) .067(2) Uani d . C
C21 1 .0351(7) .3763(5) .8548(4) .057(2) Uani d . C
C22 1 -.0418(7) .4332(5) .8057(4) .070(2) Uani d . C
C23 1 -0.1540(7) .4894(5) .8247(4) .071(2) Uani d . C
C24 1 -0.1927(7) .4897(6) .8929(5) .084(2) Uani d . C
C25 1 -0.1174(7) .4343(6) .9410(4) .073(2) Uani d . C
C26 1 -.0056(7) .3793(5) .9230(3) .064(2) Uani d . C
C27 1 .1531(6) .3141(5) .8333(3) .065(2) Uani d . C
C31 1 .0565(8) -.0277(6) .9098(3) .062(2) Uani d . C
C32 1 .1535(8) -0.1059(7) .9181(4) .082(2) Uani d . C
C33 1 .133(1) -0.2151(8) .9114(5) .106(3) Uani d . C
C34 1 .012(1) -0.2510(7) .8964(4) .101(3) Uani d . C
C35 1 -.0906(9) -0.1810(8) .8884(4) .099(3) Uani d . C
C36 1 -.0661(8) -.0672(7) .8949(4) .083(2) Uani d . C
C37 1 .0887(7) .0913(5) .9140(3) .076(2) Uani d . C
C41 1 .4154(7) .1263(5) .8197(3) .056(2) Uani d . C
C42 1 .4730(7) .0664(6) .8743(4) .078(2) Uani d . C
C43 1 .5905(8) .0983(9) .9053(5) .106(3) Uani d . C
C44 1 .6533(9) .188(1) .8848(6) .120(5) Uani d . C
C45 1 .599(1) .2494(8) .8305(6) .118(4) Uani d . C
C46 1 .4808(7) .2188(6) .7987(4) .078(2) Uani d . C
C47 1 .2874(6) .0907(5) .7852(3) .065(2) Uani d . C
H12 1 -0.0779 .2864 .6702 .09 Uiso calc R H
H13 1 -0.0428 .2985 .5512 .118 Uiso calc R H
H14 1 .0567 .1559 .4927 .126 Uiso calc R H
H15 1 .1212 .0042 .5542 .109 Uiso calc R H
H16 1 .084 -0.0097 .6717 .085 Uiso calc R H
H17A 1 -0.0543 .0506 .7685 .081 Uiso calc R H
H17B 1 -0.097 .1739 .7723 .081 Uiso calc R H
H22 1 -0.0172 .4333 .7592 .084 Uiso calc R H
H23 1 -0.2037 .5274 .791 .085 Uiso calc R H
H24 1 -0.2687 .527 .9059 .1 Uiso calc R H
H25 1 -0.1427 .4339 .9874 .087 Uiso calc R H
H26 1 .0443 .3431 .9575 .076 Uiso calc R H
H27A 1 .2241 .3268 .8675 .078 Uiso calc R H
H27B 1 .1818 .3432 .7889 .078 Uiso calc R H
H32 1 .2392 -0.0822 .9292 .098 Uiso calc R H
H33 1 .2032 -0.2642 .9172 .128 Uiso calc R H
H34 1 -0.0025 -0.326 .8913 .121 Uiso calc R H
H35 1 -0.1759 -0.207 .8787 .119 Uiso calc R H
H36 1 -0.1362 -0.0182 .8888 .099 Uiso calc R H
H37A 1 .1646 .1013 .9455 .092 Uiso calc R H
H37B 1 .0142 .1299 .9337 .092 Uiso calc R H
H42 1 .431 .0034 .8901 .094 Uiso calc R H
H43 1 .6271 .0564 .9416 .127 Uiso calc R H
H44 1 .7329 .2086 .9065 .144 Uiso calc R H
H45 1 .6428 .3121 .8154 .142 Uiso calc R H
H46 1 .445 .2613 .7625 .094 Uiso calc R H
H47A 1 .2805 .0115 .7891 .078 Uiso calc R H
H47B 1 .2903 .1084 .7358 .078 Uiso calc R H

loop_
_atom_type_symbol
_atom_type_description
_atom_type_scat_dispersion_real
_atom_type_scat_dispersion_imag
_atom_type_scat_source
C C 0.0033 0.0016 'International Tables Vol C Tables 4.2.6.8 and 6.1.1.4'
H H 0.0000 0.0000 'International Tables Vol C Tables 4.2.6.8 and 6.1.1.4'
Ge Ge 0.1547 1.8001 'International Tables Vol C Tables 4.2.6.8 and 6.1.1.4'

loop_
_geom_angle_atom_site_label_1
_geom_angle_atom_site_label_2
_geom_angle_atom_site_label_3
_geom_angle
_geom_angle_publ_flag
C17 Ge C27 110.3(3) y
C17 Ge C37 106.9(3) y
C17 Ge C47 109.4(2) y
C27 Ge C37 110.0(3) y
C27 Ge C47 109.6(3) y
C37 Ge C47 110.6(3) y
C12 C11 C16 118.3(7) ?
C12 C11 C17 122.3(7) ?
C16 C11 C17 119.5(7) ?
C11 C12 C13 120.6(7) ?
C12 C13 C14 120.7(8) ?
C13 C14 C15 118.3(8) ?
C14 C15 C16 121.3(9) ?
C11 C16 C15 120.9(8) ?
Ge C17 C11 115.8(4) y
C22 C21 C26 116.9(6) ?
C22 C21 C27 120.5(6) ?
C26 C21 C27 122.6(6) ?
C21 C22 C23 121.2(7) ?
C22 C23 C24 120.4(7) ?
C23 C24 C25 118.4(7) ?
C24 C25 C26 121.7(7) ?
C21 C26 C25 121.3(7) ?
Ge C27 C21 115.5(4) y
C32 C31 C36 115.1(7) ?
C32 C31 C37 121.1(7) ?
C36 C31 C37 123.8(8) ?
C31 C32 C33 124.4(8) ?
C32 C33 C34 119.0(9) ?
C33 C34 C35 121.2(9) ?
C34 C35 C36 118.6(8) ?
C31 C36 C35 121.7(8) ?
Ge C37 C31 113.3(4) y
C42 C41 C46 117.2(7) ?
C42 C41 C47 121.2(7) ?
C46 C41 C47 121.6(7) ?
C41 C42 C43 121.1(8) ?
C42 C43 C44 121.4(11) ?
C43 C44 C45 119.1(11) ?
C44 C45 C46 120.4(10) ?
C41 C46 C45 120.7(8) ?
Ge C47 C41 115.1(4) y

loop_
_geom_bond_atom_site_label_1
_geom_bond_atom_site_label_2
_geom_bond_distance
_geom_bond_publ_flag
Ge C17 1.974(5) y
Ge C27 1.946(6) y
Ge C37 1.956(6) y
Ge C47 1.950(6) y
C11 C12 1.351(8) ?
C11 C16 1.373(8) ?
C11 C17 1.500(7) y
C12 C13 1.394(9) ?
C13 C14 1.372(10) ?
C14 C15 1.343(10) ?
C15 C16 1.379(8) ?
C21 C22 1.387(8) ?
C21 C26 1.377(7) ?
C21 C27 1.478(7) y
C22 C23 1.378(8) ?
C23 C24 1.371(9) ?
C24 C25 1.357(8) ?
C25 C26 1.363(8) ?
C31 C32 1.371(9) ?
C31 C36 1.350(8) ?
C31 C37 1.486(8) y
C32 C33 1.351(9) ?
C33 C34 1.320(10) ?
C34 C35 1.347(10) ?
C35 C36 1.412(10) ?
C41 C42 1.389(8) ?
C41 C46 1.371(8) ?
C41 C47 1.498(8) y
C42 C43 1.367(9) ?
C43 C44 1.323(11) ?
C44 C45 1.383(11) ?
C45 C46 1.376(10) ?

loop_
_geom_torsion_atom_site_label_1
_geom_torsion_atom_site_label_2
_geom_torsion_atom_site_label_3
_geom_torsion_atom_site_label_4
_geom_torsion
_geom_torsion_publ_flag
C16 C11 C12 C13 0.2(10) ?
C17 C11 C12 C13 -178.5(6) ?
C11 C12 C13 C14 -0.2(12) ?
C12 C13 C14 C15 -0.2(13) ?
C13 C14 C15 C16 0.8(13) ?
C12 C11 C16 C15 0.3(10) ?
C17 C11 C16 C15 179.0(6) ?
C14 C15 C16 C11 -0.8(12) ?
C12 C11 C17 Ge -99.5(6) y
C16 C11 C17 Ge 81.8(7) ?
C27 Ge C17 C11 77.8(5) ?
C47 Ge C17 C11 -42.8(5) ?
C37 Ge C17 C11 -162.6(5) y
C26 C21 C22 C23 -0.3(9) ?
C27 C21 C22 C23 178.4(5) ?
C21 C22 C23 C24 -0.4(10) ?
C22 C23 C24 C25 0.6(10) ?
C23 C24 C25 C26 0.1(11) ?
C24 C25 C26 C21 -0.9(10) ?
C22 C21 C26 C25 1.0(9) ?
C27 C21 C26 C25 -177.8(6) ?
C26 C21 C27 Ge 78.4(7) ?
C22 C21 C27 Ge -100.3(6) y
C47 Ge C27 C21 174.0(5) y
C37 Ge C27 C21 -64.2(5) ?
C17 Ge C27 C21 53.5(5) ?
C36 C31 C32 C33 1.0(12) ?
C37 C31 C32 C33 -176.4(7) ?
C31 C32 C33 C34 -0.7(14) ?
C32 C33 C34 C35 -0.5(14) ?
C33 C34 C35 C36 1.3(14) ?
C32 C31 C36 C35 -0.2(11) ?
C37 C31 C36 C35 177.1(6) ?
C34 C35 C36 C31 -0.9(12) ?
C36 C31 C37 Ge -85.7(8) ?
C32 C31 C37 Ge 91.4(7) y
C27 Ge C37 C31 174.9(5) y
C47 Ge C37 C31 -63.8(6) ?
C17 Ge C37 C31 55.2(6) ?
C46 C41 C42 C43 -0.4(10) ?
C47 C41 C42 C43 179.3(6) ?
C41 C42 C43 C44 0.4(12) ?
C42 C43 C44 C45 -0.4(14) ?
C43 C44 C45 C46 0.5(14) ?
C42 C41 C46 C45 0.4(10) ?
C47 C41 C46 C45 -179.2(6) ?
C44 C45 C46 C41 -0.5(12) ?
C46 C41 C47 Ge -86.8(6) ?
C42 C41 C47 Ge 93.5(6) y
C27 Ge C47 C41 47.2(5) ?
C37 Ge C47 C41 -74.3(5) ?
C17 Ge C47 C41 168.2(5) y

loop_
_cod_related_entry_id
_cod_related_entry_database
_cod_related_entry_code
1 ChemSpider 3407469
